data_7116704
loop_
_publ_author_name
'Bappaditya Gole'
'Udishnu Sanyal'
'Partha Sarathi Mukherjee'

_publ_section_title
;
 A smart approach to achieve an exceptionally high loading of metal
 nanoparticles supported by functionalized extended frameworks for
 efficient catalysis
;
_journal_name_full Chem.Commun.
_journal_page_first 4872
_journal_paper_doi 10.1039/C4cc09228G
_journal_volume 51
_journal_year 2015
_chemical_formula_moiety 'C21 H12 N2 O5 Zn, C3 H3 N O2, C3 H7 N O'
_chemical_formula_sum 'C27 H22 N4 O8 Zn'
_chemical_formula_weight 595.88
_chemical_name_systematic MOF-1
_space_group_IT_number 14
_symmetry_cell_setting monoclinic
_symmetry_space_group_name_Hall '-P 2ybc'
_symmetry_space_group_name_H-M 'P 1 21/c 1'
_atom_sites_solution_hydrogens geom
_atom_sites_solution_primary direct
_atom_sites_solution_secondary difmap
_audit_block_doi 10.5517/cc13k8xv
_audit_creation_method SHELXL-97
_audit_update_record
;
2014-10-16 deposited with the CCDC.
2015-02-20 downloaded from the CCDC.
;
_cell_angle_alpha 90.000(5)
_cell_angle_beta 94.661(5)
_cell_angle_gamma 90.000(5)
_cell_formula_units_Z 4
_cell_length_a 11.361(5)
_cell_length_b 15.532(5)
_cell_length_c 16.269(5)
_cell_measurement_temperature 90(2)
_cell_volume 2861.3(18)
_computing_cell_refinement 'Bruker kappa apex ccd'
_computing_data_collection 'Bruker kappa apex ccd'
_computing_data_reduction 'Bruker saint'
_computing_publication_material WinGX1.80.05
_computing_structure_refinement 'SHELXL-97 (Sheldrick, 2008)'
_computing_structure_solution shelxs-97
_diffrn_ambient_temperature 90(2)
_diffrn_measured_fraction_theta_full 0.998
_diffrn_measured_fraction_theta_max 0.998
_diffrn_measurement_device_type 'CCD area detector'
_diffrn_measurement_method 'phi and omega scan'
_diffrn_radiation_monochromator graphite
_diffrn_radiation_source 'fine-focus sealed tube'
_diffrn_radiation_type MoK\a
_diffrn_radiation_wavelength 0.71073
_diffrn_reflns_av_R_equivalents 0.0523
_diffrn_reflns_av_sigmaI/netI 0.0330
_diffrn_reflns_limit_h_max 14
_diffrn_reflns_limit_h_min -14
_diffrn_reflns_limit_k_max 18
_diffrn_reflns_limit_k_min -19
_diffrn_reflns_limit_l_max 20
_diffrn_reflns_limit_l_min -20
_diffrn_reflns_number 45877
_diffrn_reflns_theta_full 26.23
_diffrn_reflns_theta_max 26.23
_diffrn_reflns_theta_min 1.80
_exptl_absorpt_coefficient_mu 0.912
_exptl_absorpt_correction_T_max 0.818
_exptl_absorpt_correction_T_min 0.769
_exptl_absorpt_correction_type empirical
_exptl_absorpt_process_details SADABS
_exptl_crystal_colour colorless
_exptl_crystal_density_diffrn 1.383
_exptl_crystal_density_method 'not measured'
_exptl_crystal_description Needles
_exptl_crystal_F_000 1224.0
_exptl_crystal_size_max 0.38
_exptl_crystal_size_mid 0.24
_exptl_crystal_size_min 0.22
_refine_diff_density_max 1.389
_refine_diff_density_min -0.770
_refine_diff_density_rms 0.127
_refine_ls_extinction_method none
_refine_ls_goodness_of_fit_ref 0.909
_refine_ls_hydrogen_treatment mixed
_refine_ls_matrix_type full
_refine_ls_number_parameters 417
_refine_ls_number_reflns 5765
_refine_ls_number_restraints 5
_refine_ls_restrained_S_all 0.911
_refine_ls_R_factor_all 0.0765
_refine_ls_R_factor_gt 0.0607
_refine_ls_shift/su_max 7.155
_refine_ls_shift/su_mean 0.422
_refine_ls_structure_factor_coef Fsqd
_refine_ls_weighting_details 'calc w=1/[\s^2^(Fo^2^)+(0.1276P)^2^+13.4992P] where P=(Fo^2^+2Fc^2^)/3'
_refine_ls_weighting_scheme calc
_refine_ls_wR_factor_gt 0.1745
_refine_ls_wR_factor_ref 0.1913
_reflns_number_gt 4620
_reflns_number_total 5765
_reflns_threshold_expression >2\s(I)
_cod_data_source_file c4cc09228g-all.cif
_cod_data_source_block bght217_0m
_cod_original_sg_symbol_H-M 'P 21/c'
_cod_database_code 7116704

loop_
_symmetry_equiv_pos_as_xyz
'x, y, z'
'-x, y+1/2, -z+1/2'
'-x, -y, -z'
'x, -y-1/2, z-1/2'

loop_
_atom_site_label
_atom_site_type_symbol
_atom_site_fract_x
_atom_site_fract_y
_atom_site_fract_z
_atom_site_U_iso_or_equiv
_atom_site_adp_type
_atom_site_occupancy
_atom_site_symmetry_multiplicity
_atom_site_calc_flag
_atom_site_refinement_flags
Zn1 Zn 0.02421(4) 0.12599(3) 0.03811(3) 0.01173(18) Uani 1 1 d .
O1 O 0.0302(3) 0.19925(18) 0.16157(18) 0.0245(7) Uani 1 1 d .
O2 O 0.0115(3) 0.26194(19) 0.04080(17) 0.0218(7) Uani 1 1 d .
O3 O -0.0505(4) 0.5716(2) 0.09436(19) 0.0392(10) Uani 1 1 d .
N1 N -0.1640(3) 0.1184(2) 0.0407(2) 0.0194(7) Uani 1 1 d .
N2 N 0.2128(3) 0.1290(2) 0.0390(2) 0.0202(7) Uani 1 1 d .
C12 C 0.0010(4) 0.3518(3) 0.1582(3) 0.0189(8) Uani 1 1 d .
C14 C -0.0160(3) 0.4360(2) 0.2803(2) 0.0154(8) Uani 1 1 d .
C8 C 0.4592(4) 0.1249(3) 0.0399(3) 0.0250(10) Uani 1 1 d .
C11 C 0.0160(4) 0.2653(3) 0.1180(3) 0.0198(9) Uani 1 1 d .
C3 C -0.4103(4) 0.1221(3) 0.0402(3) 0.0265(10) Uani 1 1 d .
C13 C 0.0031(4) 0.3574(3) 0.2433(3) 0.0195(9) Uani 1 1 d .
C17 C -0.0181(4) 0.4240(3) 0.1097(3) 0.0236(9) Uani 1 1 d .
C16 C -0.0360(5) 0.5036(3) 0.1470(3) 0.0255(10) Uani 1 1 d .
C15 C -0.0374(4) 0.5097(3) 0.2325(3) 0.0204(9) Uani 1 1 d .
C4 C -0.3420(4) 0.0791(4) 0.0994(3) 0.0373(13) Uani 1 1 d .
C7 C 0.3893(4) 0.1465(4) -0.0295(3) 0.0338(12) Uani 1 1 d .
C5 C -0.2207(4) 0.0786(4) 0.0977(3) 0.0353(12) Uani 1 1 d .
C6 C 0.2676(4) 0.1474(3) -0.0278(3) 0.0308(11) Uani 1 1 d .
C2 C -0.3513(5) 0.1670(6) -0.0179(4) 0.069(2) Uani 1 1 d .
C9 C 0.4026(5) 0.1106(6) 0.1105(4) 0.055(2) Uani 1 1 d .
C10 C 0.2804(4) 0.1137(5) 0.1074(3) 0.0468(16) Uani 1 1 d .
C1 C -0.2295(5) 0.1648(5) -0.0147(4) 0.0562(19) Uani 1 1 d .
C18 C -0.0759(7) 0.6537(3) 0.1290(3) 0.0530(19) Uani 1 1 d .
C19 C -0.1992(8) 0.6589(4) 0.1507(4) 0.061(2) Uani 1 1 d .
O4 O 0.0126(3) 0.12405(17) -0.08692(17) 0.0162(6) Uani 1 1 d .
O5 O 0.0474(3) 0.01194(18) 0.09754(17) 0.0188(6) Uani 1 1 d .
C20 C 0.0170(3) -0.0578(2) 0.1280(2) 0.0139(8) Uani 1 1 d .
C21 C -0.2996(11) 0.6665(8) 0.1669(6) 0.101(4) Uani 1 1 d D
C1S C 0.2998(10) 0.3705(8) 0.0712(8) 0.112(4) Uani 1 1 d .
H1S1 H 0.3142 0.3107 0.0833 0.167 Uiso 1 1 calc R
H1S2 H 0.3527 0.3898 0.0320 0.167 Uiso 1 1 calc R
H1S3 H 0.2197 0.3779 0.0487 0.167 Uiso 1 1 calc R
N1S N 0.3172(11) 0.4153(13) 0.1386(8) 0.173(7) Uani 1 1 d D
O1S O -0.5546(11) 0.7098(14) 0.1984(8) 0.240(8) Uani 1 1 d .
N2S N -0.366(2) 0.3723(16) 0.1936(17) 0.326(17) Uani 1 1 d D
C4S C -0.328(3) 0.2926(18) 0.229(2) 0.70(4) Uani 1 1 d D
H4S H -0.3991 0.2632 0.2266 0.836 Uiso 1 1 calc R
C3S C -0.360(3) 0.384(4) 0.1050(17) 0.55(4) Uani 1 1 d D
C2S C 0.331(2) 0.392(3) 0.2241(13) 0.50(4) Uani 1 1 d D
H2S1 H 0.3445 0.4427 0.2571 0.752 Uiso 1 1 calc R
H2S2 H 0.3965 0.3534 0.2336 0.752 Uiso 1 1 calc R
H2S3 H 0.2601 0.3640 0.2390 0.752 Uiso 1 1 calc R
O2S O -0.251(2) 0.2278(15) 0.2666(15) 0.51(2) Uani 1 1 d D
O3S O 0.293(3) 0.527(3) 0.053(2) 0.65(3) Uani 1 1 d .
C6S C -0.355(2) 0.4192(19) 0.2615(19) 0.313(16) Uani 1 1 d D
C7S C 0.307(2) 0.4999(19) 0.140(2) 0.359(13) Uani 1 1 d .
H7S H 0.3080 0.5349 0.1868 0.431 Uiso 1 1 calc R
H1W H -0.566(4) 0.764(3) 0.238(3) 0.000(9) Uiso 1 1 d .
H2 H -0.014(4) 0.422(3) 0.050(3) 0.016(11) Uiso 1 1 d .
H4 H 0.018(4) 0.314(3) 0.277(3) 0.023(13) Uiso 1 1 d .
H3 H -0.054(4) 0.565(3) 0.254(3) 0.017(11) Uiso 1 1 d .
H2W H -0.600(7) 0.675(5) 0.142(5) 0.06(2) Uiso 1 1 d .
H7 H -0.379(7) 0.026(5) 0.134(5) 0.09(2) Uiso 1 1 d .
H10 H 0.223(5) 0.164(4) -0.072(4) 0.035(14) Uiso 1 1 d .
H13 H 0.436(8) 0.099(6) 0.166(6) 0.10(3) Uiso 1 1 d .
H12 H 0.232(6) 0.117(4) 0.157(4) 0.06(2) Uiso 1 1 d .
H6 H -0.172(7) 0.041(5) 0.140(5) 0.07(2) Uiso 1 1 d .
H11 H 0.418(7) 0.153(5) -0.077(5) 0.05(2) Uiso 1 1 d .
H8 H -0.394(7) 0.204(5) -0.053(5) 0.07(2) Uiso 1 1 d .
H9 H -0.184(7) 0.211(5) -0.050(5) 0.08(3) Uiso 1 1 d .
H1 H -0.371(6) 0.681(8) 0.198(6) 0.16(4) Uiso 1 1 d D

loop_
_atom_site_aniso_label
_atom_site_aniso_U_11
_atom_site_aniso_U_22
_atom_site_aniso_U_33
_atom_site_aniso_U_23
_atom_site_aniso_U_13
_atom_site_aniso_U_12
Zn1 0.0151(3) 0.0097(3) 0.0106(3) -0.00014(16) 0.00264(17) 0.00023(15)
O1 0.0432(19) 0.0118(14) 0.0191(15) -0.0004(12) 0.0058(13) 0.0056(12)
O2 0.0345(17) 0.0150(14) 0.0166(15) -0.0037(11) 0.0067(12) -0.0009(12)
O3 0.092(3) 0.0137(16) 0.0122(15) 0.0021(12) 0.0095(17) 0.0095(17)
N1 0.0172(17) 0.0219(18) 0.0197(18) 0.0029(14) 0.0043(14) 0.0020(13)
N2 0.0157(16) 0.0251(19) 0.0201(18) -0.0008(14) 0.0026(14) -0.0003(13)
C12 0.029(2) 0.0118(19) 0.016(2) -0.0027(16) 0.0029(17) 0.0010(16)
C14 0.0212(19) 0.0123(18) 0.0130(19) -0.0004(15) 0.0027(15) -0.0006(15)
C8 0.013(2) 0.036(3) 0.027(2) -0.0007(19) 0.0050(17) 0.0008(17)
C11 0.026(2) 0.015(2) 0.019(2) -0.0037(16) 0.0044(16) 0.0005(16)
C3 0.016(2) 0.039(3) 0.024(2) -0.0002(19) 0.0035(17) 0.0015(18)
C13 0.029(2) 0.0116(19) 0.018(2) 0.0016(16) 0.0039(17) 0.0023(16)
C17 0.042(3) 0.018(2) 0.012(2) -0.0002(16) 0.0065(18) 0.0004(18)
C16 0.050(3) 0.012(2) 0.015(2) 0.0006(16) 0.0046(19) 0.0050(18)
C15 0.036(2) 0.0114(19) 0.015(2) -0.0019(16) 0.0051(17) 0.0015(17)
C4 0.021(2) 0.054(3) 0.037(3) 0.025(3) 0.010(2) 0.005(2)
C7 0.017(2) 0.051(3) 0.034(3) 0.018(2) 0.007(2) 0.002(2)
C5 0.021(2) 0.052(3) 0.033(3) 0.024(2) 0.007(2) 0.005(2)
C6 0.020(2) 0.040(3) 0.032(3) 0.018(2) 0.0037(19) 0.004(2)
C2 0.024(3) 0.137(7) 0.047(4) 0.053(5) 0.008(3) 0.012(4)
C9 0.019(2) 0.123(6) 0.022(3) 0.013(3) -0.001(2) 0.004(3)
C10 0.018(2) 0.102(5) 0.020(3) 0.006(3) 0.0045(19) -0.003(3)
C1 0.025(3) 0.100(5) 0.045(3) 0.044(4) 0.010(2) 0.010(3)
C18 0.122(6) 0.012(2) 0.027(3) 0.004(2) 0.021(3) 0.016(3)
C19 0.116(7) 0.043(4) 0.025(3) 0.008(3) 0.007(4) 0.025(4)
O4 0.0221(15) 0.0156(14) 0.0112(13) -0.0023(11) 0.0031(11) -0.0036(11)
O5 0.0310(16) 0.0124(13) 0.0131(14) 0.0018(11) 0.0019(12) 0.0000(11)
C20 0.0138(17) 0.0161(19) 0.0115(18) -0.0009(15) 0.0000(14) 0.0019(14)
C21 0.120(8) 0.129(9) 0.055(5) 0.031(5) 0.021(5) 0.072(7)
C1S 0.090(7) 0.127(10) 0.123(9) -0.035(8) 0.035(7) -0.033(6)
N1S 0.104(8) 0.276(16) 0.139(11) -0.136(13) 0.018(8) -0.014(10)
O1S 0.130(9) 0.45(3) 0.140(11) 0.061(14) 0.005(8) 0.058(13)
N2S 0.21(2) 0.35(3) 0.41(4) -0.28(3) -0.03(2) -0.01(2)
C4S 0.15(2) 0.30(3) 1.63(12) -0.53(5) 0.00(4) 0.09(2)
C3S 0.22(3) 1.14(12) 0.29(4) 0.07(5) 0.04(3) -0.29(5)
C2S 0.27(3) 1.02(13) 0.22(3) 0.32(5) 0.09(2) 0.03(4)
O2S 0.68(5) 0.44(4) 0.44(4) -0.26(3) 0.28(3) -0.31(3)
O3S 0.77(6) 0.67(7) 0.47(3) 0.30(4) -0.13(3) -0.12(4)
C6S 0.21(3) 0.32(3) 0.40(4) -0.15(3) -0.04(2) -0.10(2)
C7S 0.31(3) 0.16(3) 0.62(4) -0.10(3) 0.08(3) -0.03(2)

loop_
_atom_type_symbol
_atom_type_description
_atom_type_scat_dispersion_real
_atom_type_scat_dispersion_imag
_atom_type_scat_source
C C 0.0033 0.0016 'International Tables Vol C Tables 4.2.6.8 and 6.1.1.4'
H H 0.0000 0.0000 'International Tables Vol C Tables 4.2.6.8 and 6.1.1.4'
N N 0.0061 0.0033 'International Tables Vol C Tables 4.2.6.8 and 6.1.1.4'
O O 0.0106 0.0060 'International Tables Vol C Tables 4.2.6.8 and 6.1.1.4'
Zn Zn 0.2839 1.4301 'International Tables Vol C Tables 4.2.6.8 and 6.1.1.4'

loop_
_geom_angle_atom_site_label_1
_geom_angle_atom_site_label_2
_geom_angle_atom_site_label_3
_geom_angle
_geom_angle_site_symmetry_1
_geom_angle_site_symmetry_3
O5 Zn1 O4 117.47(11) . .
O5 Zn1 O2 150.34(11) . .
O4 Zn1 O2 92.10(11) . .
O5 Zn1 N2 85.65(13) . .
O4 Zn1 N2 89.48(13) . .
O2 Zn1 N2 92.75(13) . .
O5 Zn1 N1 91.94(13) . .
O4 Zn1 N1 92.00(13) . .
O2 Zn1 N1 89.13(12) . .
N2 Zn1 N1 177.56(13) . .
O5 Zn1 O1 91.28(11) . .
O4 Zn1 O1 151.22(11) . .
O2 Zn1 O1 59.12(10) . .
N2 Zn1 O1 91.39(13) . .
N1 Zn1 O1 88.24(13) . .
O5 Zn1 C11 120.78(13) . .
O4 Zn1 C11 121.72(12) . .
O2 Zn1 C11 29.64(13) . .
N2 Zn1 C11 93.23(14) . .
N1 Zn1 C11 87.64(13) . .
O1 Zn1 C11 29.51(12) . .
C11 O1 Zn1 85.3(2) . .
C11 O2 Zn1 93.7(3) . .
C16 O3 C18 117.4(3) . .
C5 N1 C1 116.7(4) . .
C5 N1 Zn1 125.6(3) . .
C1 N1 Zn1 117.4(3) . .
C10 N2 C6 116.7(4) . .
C10 N2 Zn1 121.0(3) . .
C6 N2 Zn1 122.3(3) . .
C17 C12 C13 120.7(4) . .
C17 C12 C11 119.6(4) . .
C13 C12 C11 119.7(4) . .
C13 C14 C15 120.5(4) . .
C13 C14 C20 120.3(4) . 2
C15 C14 C20 119.2(3) . 2
C9 C8 C7 116.6(4) . .
C9 C8 C3 121.8(5) . 1_655
C7 C8 C3 121.5(4) . 1_655
O2 C11 O1 121.8(4) . .
O2 C11 C12 118.3(4) . .
O1 C11 C12 119.9(4) . .
O2 C11 Zn1 56.6(2) . .
O1 C11 Zn1 65.2(2) . .
C12 C11 Zn1 173.6(3) . .
C4 C3 C2 116.7(4) . .
C4 C3 C8 121.9(4) . 1_455
C2 C3 C8 121.3(5) . 1_455
C14 C13 C12 119.9(4) . .
C12 C17 C16 119.5(4) . .
O3 C16 C15 124.3(4) . .
O3 C16 C17 115.3(4) . .
C15 C16 C17 120.4(4) . .
C16 C15 C14 119.0(4) . .
C3 C4 C5 120.1(4) . .
C8 C7 C6 119.9(5) . .
N1 C5 C4 123.7(4) . .
N2 C6 C7 123.3(5) . .
C3 C2 C1 119.9(5) . .
C8 C9 C10 119.9(5) . .
N2 C10 C9 123.2(5) . .
N1 C1 C2 122.8(5) . .
O3 C18 C19 111.6(6) . .
C21 C19 C18 177.2(8) . .
C20 O4 Zn1 122.6(2) 3 .
C20 O5 Zn1 156.5(3) . .
O4 C20 O5 124.6(3) 3 .
O4 C20 C14 117.0(3) 3 2_545
O5 C20 C14 118.4(3) . 2_545
C1S N1S C7S 123(2) . .
C1S N1S C2S 133(3) . .
C7S N1S C2S 103(3) . .
C3S N2S C6S 139(3) . .
C3S N2S C4S 118(3) . .
C6S N2S C4S 98(2) . .
N2S C4S O2S 160(3) . .
N2S C3S C6S 19.7(13) . .
N2S C6S C3S 21.8(17) . .
O3S C7S N1S 106(3) . .

loop_
_geom_bond_atom_site_label_1
_geom_bond_atom_site_label_2
_geom_bond_distance
_geom_bond_site_symmetry_2
Zn1 O5 2.025(3) .
Zn1 O4 2.028(3) .
Zn1 O2 2.117(3) .
Zn1 N2 2.142(4) .
Zn1 N1 2.145(4) .
Zn1 O1 2.305(3) .
Zn1 C11 2.530(4) .
O1 C11 1.250(5) .
O2 C11 1.254(5) .
O3 C16 1.361(5) .
O3 C18 1.434(6) .
N1 C5 1.325(6) .
N1 C1 1.333(7) .
N2 C10 1.321(7) .
N2 C6 1.327(6) .
C12 C17 1.378(6) .
C12 C13 1.385(6) .
C12 C11 1.509(5) .
C14 C13 1.386(5) .
C14 C15 1.395(6) .
C14 C20 1.495(5) 2
C8 C9 1.378(7) .
C8 C7 1.368(7) .
C8 C3 1.483(6) 1_655
C3 C4 1.361(7) .
C3 C2 1.391(8) .
C3 C8 1.483(6) 1_455
C17 C16 1.400(6) .
C16 C15 1.396(6) .
C4 C5 1.380(7) .
C7 C6 1.386(7) .
C2 C1 1.381(8) .
C9 C10 1.387(7) .
C18 C19 1.474(11) .
C19 C21 1.197(13) .
O4 C20 1.258(5) 3
O5 C20 1.252(5) .
C20 O4 1.258(5) 3
C20 C14 1.495(5) 2_545
C1S N1S 1.299(13) .
N1S C7S 1.32(3) .
N1S C2S 1.434(10) .
N2S C3S 1.46(3) .
N2S C6S 1.32(3) .
N2S C4S 1.420(10) .
C4S O2S 1.431(11) .
C3S C6S 2.602(11) .
O3S C7S 1.49(3) .

_cod_duplicate_entry 7116702
